data_1551313
loop_
_publ_author_name
'Chalard, Ana\"is'
'Joseph, Pierre'
'Souleille, Sandrine'
'Lonetti, Barbara'
'Saffon-Merceron, Nathalie'
'Loubinoux, Isabelle'
'Vaysse, Laurence'
'Malaquin, Laurent'
'Fitremann, Juliette'

_publ_section_title
;
 Wet spinning and radial self-assembly of a carbohydrate low molecular
 weight gelator into well organized hydrogel filaments.
;
_journal_issue 32
_journal_name_full Nanoscale
_journal_page_first 15043
_journal_page_last 15056
_journal_paper_doi 10.1039/c9nr02727k
_journal_volume 11
_journal_year 2019
_chemical_absolute_configuration unk
_chemical_formula_sum 'C13 H27 N O6'
_chemical_formula_weight 293.35
_space_group_crystal_system monoclinic
_space_group_IT_number 4
_space_group_name_Hall 'P 2yb'
_space_group_name_H-M_alt 'P 1 21 1'
_symmetry_space_group_name_Hall 'P 2yb'
_symmetry_space_group_name_H-M 'P 1 21 1'
_atom_sites_solution_hydrogens mixed
_audit_creation_method SHELXL-2017/1
_audit_update_record
;
2019-01-30 deposited with the CCDC.    2019-05-09 downloaded from the CCDC.
;
_cell_angle_alpha 90
_cell_angle_beta 92.980(8)
_cell_angle_gamma 90
_cell_formula_units_Z 2
_cell_length_a 4.957(3)
_cell_length_b 5.007(4)
_cell_length_c 30.60(2)
_cell_measurement_reflns_used 2264
_cell_measurement_temperature 193(2)
_cell_measurement_theta_max 19.72
_cell_measurement_theta_min 4.12
_cell_volume 758.5(9)
_computing_cell_refinement 'Bruker SAINT'
_computing_data_collection 'Bruker APEX2'
_computing_data_reduction 'Bruker SAINT'
_computing_molecular_graphics 'Bruker SHELXTL'
_computing_publication_material 'Bruker SHELXTL'
_computing_structure_refinement 'SHELXL-2017/1 (Sheldrick, 2017)'
_computing_structure_solution 'SHELXT (Sheldrick 2015)'
_diffrn_ambient_temperature 193(2)
_diffrn_measured_fraction_theta_full 0.987
_diffrn_measured_fraction_theta_max 0.988
_diffrn_measurement_device_type 'Bruker kappa APEX-II CCD Quazar'
_diffrn_measurement_method 'phi and omega scans'
_diffrn_radiation_type MoK\a
_diffrn_radiation_wavelength 0.71073
_diffrn_reflns_av_R_equivalents 0.1024
_diffrn_reflns_av_unetI/netI 0.0890
_diffrn_reflns_Laue_measured_fraction_full 0.987
_diffrn_reflns_Laue_measured_fraction_max 0.988
_diffrn_reflns_limit_h_max 6
_diffrn_reflns_limit_h_min -6
_diffrn_reflns_limit_k_max 6
_diffrn_reflns_limit_k_min -6
_diffrn_reflns_limit_l_max 38
_diffrn_reflns_limit_l_min -38
_diffrn_reflns_number 14967
_diffrn_reflns_point_group_measured_fraction_full 0.991
_diffrn_reflns_point_group_measured_fraction_max 0.990
_diffrn_reflns_theta_full 25.242
_diffrn_reflns_theta_max 26.363
_diffrn_reflns_theta_min 5.164
_diffrn_source 'incoatec microfocus sealed tube'
_exptl_absorpt_coefficient_mu 0.100
_exptl_absorpt_correction_T_max 0.7454
_exptl_absorpt_correction_T_min 0.5270
_exptl_absorpt_correction_type multi-scan
_exptl_absorpt_process_details 'SADABS (Bruker-AXS)'
_exptl_crystal_colour colourless
_exptl_crystal_density_diffrn 1.285
_exptl_crystal_description plate
_exptl_crystal_F_000 320
_exptl_crystal_size_max 0.400
_exptl_crystal_size_mid 0.200
_exptl_crystal_size_min 0.010
_refine_diff_density_max 0.345
_refine_diff_density_min -0.294
_refine_diff_density_rms 0.069
_refine_ls_abs_structure_details
; 
 Flack x determined using 723 quotients [(I+)-(I-)]/[(I+)+(I-)] 
 (Parsons, Flack and Wagner, Acta Cryst. B69 (2013) 249-259). 
;
_refine_ls_extinction_method none
_refine_ls_goodness_of_fit_ref 1.101
_refine_ls_hydrogen_treatment mixed
_refine_ls_matrix_type full
_refine_ls_number_parameters 204
_refine_ls_number_reflns 3063
_refine_ls_number_restraints 1
_refine_ls_restrained_S_all 1.101
_refine_ls_R_factor_all 0.1119
_refine_ls_R_factor_gt 0.0784
_refine_ls_shift/su_max 0.000
_refine_ls_shift/su_mean 0.000
_refine_ls_structure_factor_coef Fsqd
_refine_ls_weighting_details 'w=1/[\s^2^(Fo^2^)+1.7565P] where P=(Fo^2^+2Fc^2^)/3'
_refine_ls_weighting_scheme calc
_refine_ls_wR_factor_gt 0.1556
_refine_ls_wR_factor_ref 0.1680
_reflns_Friedel_coverage 0.786
_reflns_Friedel_fraction_full 0.996
_reflns_Friedel_fraction_max 0.991
_reflns_number_gt 2203
_reflns_number_total 3063
_reflns_threshold_expression 'I > 2\s(I)'
_cod_data_source_file c9nr02727k2.cif
_cod_data_source_block Gal_C7
_cod_depositor_comments 'Adding full bibliography for 1551313.cif.'
_cod_original_cell_volume 758.4(9)
_cod_database_code 1551313
_shelx_shelxl_version_number 2017/1
_shelx_space_group_comment
; 
The symmetry employed for this shelxl refinement is uniquely defined 
by the following loop, which should always be used as a source of 
symmetry information in preference to the above space-group names. 
They are only intended as comments. 
;
_shelx_estimated_absorpt_t_min 0.961
_shelx_estimated_absorpt_t_max 0.999

loop_
_space_group_symop_operation_xyz
'x, y, z'
'-x, y+1/2, -z'

loop_
_atom_site_label
_atom_site_type_symbol
_atom_site_fract_x
_atom_site_fract_y
_atom_site_fract_z
_atom_site_U_iso_or_equiv
_atom_site_adp_type
_atom_site_occupancy
_atom_site_site_symmetry_order
_atom_site_calc_flag
_atom_site_refinement_flags_posn
_atom_site_refinement_flags_adp
O1 O 1.1461(10) 0.6415(10) 0.49915(16) 0.0328(12) Uani 1 1 d . .
H1 H 1.075(16) 0.489(17) 0.502(3) 0.04(2) Uiso 1 1 d . .
O2 O 0.9254(9) 0.7432(9) 0.41138(17) 0.0265(11) Uani 1 1 d . .
H2 H 1.000(15) 0.894(19) 0.402(2) 0.040 Uiso 1 1 d . U
O3 O 1.4333(10) 0.7007(9) 0.36818(16) 0.0263(11) Uani 1 1 d . .
H3 H 1.571(18) 0.72(2) 0.385(3) 0.06(3) Uiso 1 1 d . .
O4 O 0.9510(9) 0.1619(9) 0.35417(16) 0.0278(11) Uani 1 1 d . .
H4 H 0.805(16) 0.140(17) 0.338(2) 0.042 Uiso 1 1 d . U
O5 O 1.4643(9) 0.1232(10) 0.31075(17) 0.0281(11) Uani 1 1 d . .
H5 H 1.396(17) 0.002(17) 0.322(3) 0.04(3) Uiso 1 1 d . .
O6 O 1.0476(10) -0.0214(9) 0.25500(17) 0.0345(13) Uani 1 1 d . .
N1 N 0.9207(11) 0.4080(11) 0.24347(19) 0.0260(13) Uani 1 1 d . .
H1N H 0.944(12) 0.583(14) 0.2479(19) 0.018(17) Uiso 1 1 d . .
C1 C 1.3006(13) 0.6038(15) 0.4610(2) 0.0274(16) Uani 1 1 d . .
H1A H 1.433216 0.458363 0.466574 0.033 Uiso 1 1 calc R U
H1B H 1.401750 0.769405 0.455133 0.033 Uiso 1 1 calc R U
C2 C 1.1177(12) 0.5342(12) 0.4210(2) 0.0232(15) Uani 1 1 d . .
H2A H 1.014359 0.369671 0.428158 0.028 Uiso 1 1 calc R U
C3 C 1.2815(12) 0.4713(12) 0.3811(2) 0.0216(14) Uani 1 1 d . .
H3A H 1.409645 0.322084 0.388667 0.026 Uiso 1 1 calc R U
C4 C 1.1010(13) 0.3904(12) 0.3411(2) 0.0223(15) Uani 1 1 d . .
H4A H 0.973277 0.539381 0.333244 0.027 Uiso 1 1 calc R U
C5 C 1.2640(13) 0.3194(13) 0.3011(2) 0.0236(15) Uani 1 1 d . .
H5A H 1.354202 0.484865 0.290827 0.028 Uiso 1 1 calc R U
C6 C 1.0676(13) 0.2172(13) 0.2641(2) 0.0235(15) Uani 1 1 d . .
C8 C 0.7118(13) 0.3501(13) 0.2089(2) 0.0261(15) Uani 1 1 d . .
H8A H 0.571105 0.234954 0.220867 0.031 Uiso 1 1 calc R U
H8B H 0.793842 0.251421 0.184872 0.031 Uiso 1 1 calc R U
C9 C 0.5835(14) 0.6025(14) 0.1910(2) 0.0281(15) Uani 1 1 d . .
H9A H 0.726964 0.722752 0.181190 0.034 Uiso 1 1 calc R U
H9B H 0.491728 0.694219 0.214726 0.034 Uiso 1 1 calc R U
C10 C 0.3782(14) 0.5533(12) 0.1526(2) 0.0284(16) Uani 1 1 d . .
H10A H 0.228453 0.441996 0.162650 0.034 Uiso 1 1 calc R U
H10B H 0.466679 0.454017 0.129295 0.034 Uiso 1 1 calc R U
C11 C 0.2638(14) 0.8169(14) 0.1338(2) 0.0305(17) Uani 1 1 d . .
H11A H 0.415332 0.929958 0.124959 0.037 Uiso 1 1 calc R U
H11B H 0.171946 0.912904 0.157143 0.037 Uiso 1 1 calc R U
C12 C 0.0630(15) 0.7792(15) 0.0943(2) 0.0339(18) Uani 1 1 d . .
H12A H 0.152716 0.678313 0.071302 0.041 Uiso 1 1 calc R U
H12B H -0.091939 0.671608 0.103376 0.041 Uiso 1 1 calc R U
C13 C -0.0419(16) 1.0435(16) 0.0751(3) 0.042(2) Uani 1 1 d . .
H13A H 0.112222 1.150675 0.065565 0.050 Uiso 1 1 calc R U
H13B H -0.130833 1.145584 0.098036 0.050 Uiso 1 1 calc R U
C14 C -0.2443(18) 0.999(2) 0.0359(3) 0.061(3) Uani 1 1 d . .
H14A H -0.388454 0.879495 0.044540 0.092 Uiso 1 1 calc R U
H14B H -0.150805 0.919363 0.011691 0.092 Uiso 1 1 calc R U
H14C H -0.322435 1.171181 0.026568 0.092 Uiso 1 1 calc R U

loop_
_atom_site_aniso_label
_atom_site_aniso_U_11
_atom_site_aniso_U_22
_atom_site_aniso_U_33
_atom_site_aniso_U_23
_atom_site_aniso_U_13
_atom_site_aniso_U_12
O1 0.040(3) 0.021(3) 0.038(3) -0.001(2) 0.009(2) -0.004(2)
O2 0.020(2) 0.009(2) 0.051(3) 0.005(2) 0.004(2) 0.0007(18)
O3 0.022(2) 0.017(2) 0.040(3) 0.005(2) -0.001(2) -0.006(2)
O4 0.018(2) 0.018(3) 0.047(3) 0.008(2) -0.002(2) -0.006(2)
O5 0.019(2) 0.018(3) 0.047(3) 0.003(2) 0.002(2) 0.004(2)
O6 0.030(3) 0.020(3) 0.053(3) -0.004(2) -0.005(2) 0.004(2)
N1 0.029(3) 0.007(3) 0.041(3) 0.001(3) -0.003(3) 0.000(2)
C1 0.024(3) 0.022(4) 0.036(4) -0.001(3) 0.002(3) 0.000(3)
C2 0.017(3) 0.009(3) 0.044(4) 0.002(3) 0.004(3) -0.002(2)
C3 0.018(3) 0.007(3) 0.040(4) 0.001(3) 0.001(3) -0.003(2)
C4 0.019(3) 0.008(3) 0.041(4) 0.001(3) 0.003(3) 0.000(3)
C5 0.017(3) 0.019(4) 0.035(4) 0.006(3) 0.003(3) -0.006(3)
C6 0.023(4) 0.016(3) 0.031(4) 0.003(3) 0.002(3) 0.001(3)
C8 0.026(4) 0.020(4) 0.032(4) -0.002(3) -0.004(3) 0.000(3)
C9 0.032(4) 0.014(3) 0.038(4) -0.001(3) 0.001(3) 0.004(3)
C10 0.028(4) 0.011(3) 0.046(4) 0.001(3) -0.002(3) 0.005(3)
C11 0.025(4) 0.020(4) 0.047(4) -0.001(3) -0.001(3) 0.003(3)
C12 0.030(4) 0.030(4) 0.041(4) 0.000(3) -0.003(3) -0.001(3)
C13 0.038(4) 0.036(5) 0.051(5) 0.002(4) -0.004(4) 0.010(4)
C14 0.042(5) 0.085(8) 0.056(6) 0.016(5) -0.011(4) 0.007(5)

loop_
_atom_type_symbol
_atom_type_description
_atom_type_scat_dispersion_real
_atom_type_scat_dispersion_imag
_atom_type_scat_source
C C 0.0033 0.0016 'International Tables Vol C Tables 4.2.6.8 and 6.1.1.4'
H H 0.0000 0.0000 'International Tables Vol C Tables 4.2.6.8 and 6.1.1.4'
O O 0.0106 0.0060 'International Tables Vol C Tables 4.2.6.8 and 6.1.1.4'
N N 0.0061 0.0033 'International Tables Vol C Tables 4.2.6.8 and 6.1.1.4'

loop_
_geom_angle_atom_site_label_1
_geom_angle_atom_site_label_2
_geom_angle_atom_site_label_3
_geom_angle
C1 O1 H1 102(6)
C2 O2 H2 114(5)
C3 O3 H3 110(7)
C4 O4 H4 113(6)
C5 O5 H5 108(6)
C6 N1 C8 122.9(5)
C6 N1 H1N 124(4)
C8 N1 H1N 113(4)
O1 C1 C2 111.1(5)
O1 C1 H1A 109.4
C2 C1 H1A 109.4
O1 C1 H1B 109.4
C2 C1 H1B 109.4
H1A C1 H1B 108.0
O2 C2 C1 111.0(5)
O2 C2 C3 111.1(5)
C1 C2 C3 111.6(5)
O2 C2 H2A 107.7
C1 C2 H2A 107.7
C3 C2 H2A 107.7
O3 C3 C4 106.5(5)
O3 C3 C2 111.1(5)
C4 C3 C2 112.2(5)
O3 C3 H3A 109.0
C4 C3 H3A 109.0
C2 C3 H3A 109.0
O4 C4 C3 106.2(5)
O4 C4 C5 109.8(5)
C3 C4 C5 112.7(5)
O4 C4 H4A 109.4
C3 C4 H4A 109.4
C5 C4 H4A 109.4
O5 C5 C6 109.4(5)
O5 C5 C4 112.6(5)
C6 C5 C4 108.8(5)
O5 C5 H5A 108.6
C6 C5 H5A 108.6
C4 C5 H5A 108.6
O6 C6 N1 123.5(6)
O6 C6 C5 121.9(6)
N1 C6 C5 114.6(6)
N1 C8 C9 111.4(5)
N1 C8 H8A 109.3
C9 C8 H8A 109.3
N1 C8 H8B 109.3
C9 C8 H8B 109.3
H8A C8 H8B 108.0
C8 C9 C10 113.2(5)
C8 C9 H9A 108.9
C10 C9 H9A 108.9
C8 C9 H9B 108.9
C10 C9 H9B 108.9
H9A C9 H9B 107.7
C9 C10 C11 111.4(5)
C9 C10 H10A 109.3
C11 C10 H10A 109.3
C9 C10 H10B 109.3
C11 C10 H10B 109.3
H10A C10 H10B 108.0
C10 C11 C12 113.6(6)
C10 C11 H11A 108.9
C12 C11 H11A 108.9
C10 C11 H11B 108.9
C12 C11 H11B 108.9
H11A C11 H11B 107.7
C13 C12 C11 112.9(6)
C13 C12 H12A 109.0
C11 C12 H12A 109.0
C13 C12 H12B 109.0
C11 C12 H12B 109.0
H12A C12 H12B 107.8
C12 C13 C14 111.7(7)
C12 C13 H13A 109.3
C14 C13 H13A 109.3
C12 C13 H13B 109.3
C14 C13 H13B 109.3
H13A C13 H13B 107.9
C13 C14 H14A 109.5
C13 C14 H14B 109.5
H14A C14 H14B 109.5
C13 C14 H14C 109.5
H14A C14 H14C 109.5
H14B C14 H14C 109.5

loop_
_geom_bond_atom_site_label_1
_geom_bond_atom_site_label_2
_geom_bond_distance
O1 C1 1.442(8)
O1 H1 0.85(8)
O2 C2 1.436(7)
O2 H2 0.89(9)
O3 C3 1.440(7)
O3 H3 0.83(9)
O4 C4 1.432(7)
O4 H4 0.86(8)
O5 C5 1.417(8)
O5 H5 0.78(8)
O6 C6 1.229(8)
N1 C6 1.339(8)
N1 C8 1.470(8)
N1 H1N 0.89(7)
C1 C2 1.525(9)
C1 H1A 0.9900
C1 H1B 0.9900
C2 C3 1.534(9)
C2 H2A 1.0000
C3 C4 1.532(8)
C3 H3A 1.0000
C4 C5 1.543(9)
C4 H4A 1.0000
C5 C6 1.542(9)
C5 H5A 1.0000
C8 C9 1.505(9)
C8 H8A 0.9900
C8 H8B 0.9900
C9 C10 1.534(9)
C9 H9A 0.9900
C9 H9B 0.9900
C10 C11 1.536(8)
C10 H10A 0.9900
C10 H10B 0.9900
C11 C12 1.538(10)
C11 H11A 0.9900
C11 H11B 0.9900
C12 C13 1.528(10)
C12 H12A 0.9900
C12 H12B 0.9900
C13 C14 1.539(11)
C13 H13A 0.9900
C13 H13B 0.9900
C14 H14A 0.9800
C14 H14B 0.9800
C14 H14C 0.9800

loop_
_geom_hbond_atom_site_label_D
_geom_hbond_atom_site_label_H
_geom_hbond_atom_site_label_A
_geom_hbond_distance_DH
_geom_hbond_distance_HA
_geom_hbond_distance_DA
_geom_hbond_angle_DHA
_geom_hbond_site_symmetry_A
_geom_hbond_publ_flag
O1 H1 O1 0.85(8) 2.05(8) 2.894(5) 170(8) 2_746 yes
O2 H2 O4 0.89(9) 2.00(8) 2.738(7) 139(7) 1_565 yes
O3 H3 O2 0.83(9) 1.90(9) 2.722(7) 167(9) 1_655 yes
O4 H4 O5 0.86(8) 1.85(8) 2.700(7) 171(8) 1_455 yes
O5 H5 O3 0.78(8) 2.07(8) 2.760(7) 147(8) 1_545 yes
N1 H1N O6 0.89(7) 2.06(7) 2.943(7) 172(6) 1_565 yes
